data_7717041
loop_
_publ_author_name
'Bru, Francis'
'Charman, Rex S. C.'
'Bourda, Laurens'
'Van Hecke, Kristof'
'Grimaud, Laurence'
'Liptrot, David J.'
'Cazin, Catherine S. J.'

_publ_section_title
;
 A simply accessible organometallic system to gauge electronic properties
 of N-heterocyclic carbenes.
;
_journal_issue 38
_journal_name_full 'Dalton transactions (Cambridge, England : 2003)'
_journal_page_first 16030
_journal_page_last 16037
_journal_paper_doi 10.1039/d4dt02584a
_journal_volume 53
_journal_year 2024
_chemical_formula_moiety 'C34 H47 N2 O3 Rh, C H2 Cl2'
_chemical_formula_sum 'C35 H49 Cl2 N2 O3 Rh'
_chemical_formula_weight 719.57
_space_group_crystal_system monoclinic
_space_group_IT_number 14
_space_group_name_Hall '-P 2ybc'
_space_group_name_H-M_alt 'P 1 21/c 1'
_atom_sites_solution_hydrogens geom
_atom_sites_solution_primary dual
_audit_creation_date 2022-10-14
_audit_creation_method
;
Olex2 1.5
(compiled 2022.04.07 svn.rca3783a0 for OlexSys, GUI svn.r6498)
;
_audit_update_record
;
2023-06-29 deposited with the CCDC.	2024-09-11 downloaded from the CCDC.
;
_cell_angle_alpha 90
_cell_angle_beta 105.2980(10)
_cell_angle_gamma 90
_cell_formula_units_Z 4
_cell_length_a 10.36820(10)
_cell_length_b 23.62040(10)
_cell_length_c 14.93630(10)
_cell_measurement_reflns_used 21168
_cell_measurement_temperature 100.0(1)
_cell_measurement_theta_max 73.7610
_cell_measurement_theta_min 3.5690
_cell_volume 3528.30(5)
_computing_cell_refinement 'CrysAlisPro 1.171.41.112a (Rigaku OD, 2021)'
_computing_data_collection 'CrysAlisPro 1.171.41.112a (Rigaku OD, 2021)'
_computing_data_reduction 'CrysAlisPro 1.171.41.112a (Rigaku OD, 2021)'
_computing_molecular_graphics 'Olex2 1.5 (Dolomanov et al., 2009)'
_computing_publication_material 'Olex2 1.5 (Dolomanov et al., 2009)'
_computing_structure_refinement 'SHELXL 2018/3 (Sheldrick, 2015)'
_computing_structure_solution 'SHELXT 2018/2 (Sheldrick, 2018)'
_diffrn_ambient_environment N~2~
_diffrn_ambient_temperature 100.0(1)
_diffrn_detector 'CCD plate'
_diffrn_detector_area_resol_mean 10.4839
_diffrn_detector_type Atlas
_diffrn_measured_fraction_theta_full 1.000
_diffrn_measured_fraction_theta_max 0.992
_diffrn_measurement_details
;
List of Runs (angles in degrees, time in seconds):

  # Type    Start    End  Width  t~exp~   \w     \q     \k     \f   Frames
#--------------------------------------------------------------------------
  1  \w    -70.00  31.00   1.00    1.00    --  -41.68  57.00 150.00  101
  2  \w    -87.00  -6.00   1.00    1.00    --  -41.68 125.00-180.00   81
  3  \w     17.00 116.00   1.00    1.00    --   41.68  38.00  60.00   99
  4  \w     33.00 132.00   1.00    2.50    --  106.01 -45.00  60.00   99
  5  \w     30.00 139.00   1.00    2.50    --  106.01 -77.00 -90.00  109
  6  \w    103.00 178.00   1.00    2.50    --  106.01  77.00 -90.00   75
  7  \w     77.00 178.00   1.00    2.50    --  106.01  61.00  60.00  101
  8  \w     30.00 134.00   1.00    2.50    --  106.01 -30.00-120.00  104
  9  \w     14.00 115.00   1.00    1.00    --   41.68  57.00 120.00  101
 10  \w     17.00 116.00   1.00    1.00    --   41.68  38.00 -60.00   99
 11  \w     14.00 115.00   1.00    1.00    --   41.68  57.00-180.00  101
 12  \w     33.00 112.00   1.00    2.50    --  106.01-125.00-120.00   79
 13  \w     77.00 178.00   1.00    2.50    --  106.01  61.00   0.00  101
 14  \w     78.00 178.00   1.00    2.50    --  106.01  30.00 150.00  100
 15  \w     23.00 107.00   1.00    2.50    --  106.01 -94.00  60.00   84
 16  \w     78.00 178.00   1.00    2.50    --  106.01  30.00 -60.00  100
 17  \w     77.00 178.00   1.00    2.50    --  106.01  61.00-150.00  101
 18  \w    -87.00  -6.00   1.00    1.00    --  -41.68 125.00 -60.00   81
 19  \w     14.00 115.00   1.00    1.00    --   41.68  57.00-120.00  101
 20  \w     14.00 115.00   1.00    1.00    --   41.68  57.00 -30.00  101
 21  \w     77.00 149.00   1.00    2.50    --  106.01  61.00-120.00   72
 22  \w     77.00 178.00   1.00    2.50    --  106.01  61.00 -30.00  101
 23  \w     80.00 178.00   1.00    2.50    --  106.01  45.00-180.00   98
;
_diffrn_measurement_device 'four-circle diffractometer'
_diffrn_measurement_device_type 'SuperNova, Dual, Cu at home/near, Atlas'
_diffrn_measurement_method '\w scans'
_diffrn_orient_matrix_type 'CrysAlisPro convention (1999,Acta A55,543-557)'
_diffrn_orient_matrix_UB_11 -0.0682841000
_diffrn_orient_matrix_UB_12 -0.0582727000
_diffrn_orient_matrix_UB_13 -0.0053402000
_diffrn_orient_matrix_UB_21 -0.0870124000
_diffrn_orient_matrix_UB_22 0.0221096000
_diffrn_orient_matrix_UB_23 0.0616684000
_diffrn_orient_matrix_UB_31 -0.1072436000
_diffrn_orient_matrix_UB_32 0.0191552000
_diffrn_orient_matrix_UB_33 -0.0872284000
_diffrn_radiation_monochromator mirror
_diffrn_radiation_probe x-ray
_diffrn_radiation_type 'Cu K\a'
_diffrn_radiation_wavelength 1.54184
_diffrn_reflns_av_R_equivalents 0.0613
_diffrn_reflns_av_unetI/netI 0.0338
_diffrn_reflns_Laue_measured_fraction_full 1.000
_diffrn_reflns_Laue_measured_fraction_max 0.992
_diffrn_reflns_limit_h_max 12
_diffrn_reflns_limit_h_min -12
_diffrn_reflns_limit_k_max 28
_diffrn_reflns_limit_k_min -29
_diffrn_reflns_limit_l_max 17
_diffrn_reflns_limit_l_min -18
_diffrn_reflns_number 47282
_diffrn_reflns_point_group_measured_fraction_full 1.000
_diffrn_reflns_point_group_measured_fraction_max 0.992
_diffrn_reflns_theta_full 67.684
_diffrn_reflns_theta_max 73.823
_diffrn_reflns_theta_min 3.594
_diffrn_source 'micro-focus sealed X-ray tube'
_diffrn_source_type 'SuperNova (Cu) X-ray Source'
_exptl_absorpt_coefficient_mu 5.580
_exptl_absorpt_correction_T_max 1.000
_exptl_absorpt_correction_T_min 0.310
_exptl_absorpt_correction_type gaussian
_exptl_absorpt_process_details
;
CrysAlisPro 1.171.41.112a (Rigaku Oxford Diffraction, 2021)
Numerical absorption correction based on gaussian integration over
a multifaceted crystal model
Empirical absorption correction using spherical harmonics,
implemented in SCALE3 ABSPACK scaling algorithm.
;
_exptl_crystal_colour 'clear yellow'
_exptl_crystal_colour_lustre clear
_exptl_crystal_colour_primary yellow
_exptl_crystal_density_diffrn 1.355
_exptl_crystal_description needle
_exptl_crystal_F_000 1504
_exptl_crystal_size_max 0.73
_exptl_crystal_size_mid 0.05
_exptl_crystal_size_min 0.03
_refine_diff_density_max 0.643
_refine_diff_density_min -0.689
_refine_diff_density_rms 0.068
_refine_ls_extinction_method none
_refine_ls_goodness_of_fit_ref 1.024
_refine_ls_hydrogen_treatment constr
_refine_ls_matrix_type full
_refine_ls_number_parameters 398
_refine_ls_number_reflns 7092
_refine_ls_number_restraints 0
_refine_ls_restrained_S_all 1.024
_refine_ls_R_factor_all 0.0377
_refine_ls_R_factor_gt 0.0290
_refine_ls_shift/su_max 0.002
_refine_ls_shift/su_mean 0.000
_refine_ls_structure_factor_coef Fsqd
_refine_ls_weighting_details 'w=1/[\s^2^(Fo^2^)+(0.0375P)^2^+1.2245P] where P=(Fo^2^+2Fc^2^)/3'
_refine_ls_weighting_scheme calc
_refine_ls_wR_factor_gt 0.0689
_refine_ls_wR_factor_ref 0.0731
_reflns_Friedel_coverage 0.000
_reflns_number_gt 6055
_reflns_number_total 7092
_reflns_threshold_expression 'I > 2\s(I)'
_cod_data_source_file d4dt02584a2.cif
_cod_data_source_block fb226
_cod_depositor_comments 'Adding full bibliography for 7717040--7717041.cif.'
_cod_database_code 7717041
_shelx_shelxl_version_number 2018/3
_chemical_oxdiff_formula CRhNOH
_shelx_space_group_comment
;
The symmetry employed for this shelxl refinement is uniquely defined
by the following loop, which should always be used as a source of
symmetry information in preference to the above space-group names.
They are only intended as comments.
;
_shelx_estimated_absorpt_t_max 0.850
_shelx_estimated_absorpt_t_min 0.106
_olex2_refinement_description
;
1. Fixed Uiso
 At 1.2 times of:
  All C(H) groups, All C(H,H) groups
 At 1.5 times of:
  All C(H,H,H) groups
2.a Ternary CH refined with riding coordinates:
 C11(H11), C14(H14), C23(H23), C26(H26)
2.b Secondary CH2 refined with riding coordinates:
 C2(H2A,H2B), C3(H3A,H3B), C4(H4A,H4B), C35(H35A,H35B)
2.c Aromatic/amide H refined with riding coordinates:
 C7(H7), C8(H8), C9(H9), C19(H19), C20(H20), C21(H21), C31(H31)
2.d Idealised Me refined as rotating group:
 C12(H12A,H12B,H12C), C13(H13A,H13B,H13C), C15(H15A,H15B,H15C), C16(H16A,H16B,
 H16C), C24(H24A,H24B,H24C), C25(H25A,H25B,H25C), C27(H27A,H27B,H27C), C28(H28A,
 H28B,H28C), C29(H29A,H29B,H29C), C33(H33A,H33B,H33C)
;
_olex2_date_sample_data_collection 2022-10-11
_olex2_exptl_crystal_mounting_method 'Mounted on a LythoLoop'
_olex2_submission_special_instructions 'No special instructions were received'
_oxdiff_exptl_absorpt_empirical_details
;
Empirical correction (ABSPACK) includes:
- Absorption correction using spherical harmonics
- Frame scaling
;
_oxdiff_exptl_absorpt_empirical_full_max 2.699
_oxdiff_exptl_absorpt_empirical_full_min 0.580

loop_
_space_group_symop_operation_xyz
'x, y, z'
'-x, y+1/2, -z+1/2'
'-x, -y, -z'
'x, -y-1/2, z-1/2'

loop_
_atom_site_label
_atom_site_type_symbol
_atom_site_fract_x
_atom_site_fract_y
_atom_site_fract_z
_atom_site_U_iso_or_equiv
_atom_site_adp_type
_atom_site_occupancy
_atom_site_site_symmetry_order
_atom_site_calc_flag
_atom_site_refinement_flags_posn
_atom_site_refinement_flags_adp
_atom_site_refinement_flags_occupancy
_atom_site_disorder_assembly
_atom_site_disorder_group
Rh1 Rh 0.26980(2) 0.33695(2) 0.68804(2) 0.01630(6) Uani 1 1 d . . . . .
O1 O 0.07973(16) 0.36054(7) 0.69073(11) 0.0243(3) Uani 1 1 d . . . . .
O2 O 0.22834(17) 0.36820(6) 0.55321(11) 0.0223(3) Uani 1 1 d . . . . .
O3 O 0.53520(19) 0.29292(8) 0.68395(13) 0.0350(4) Uani 1 1 d . . . . .
N1 N 0.3052(2) 0.35482(7) 0.88452(13) 0.0187(4) Uani 1 1 d . . . . .
N2 N 0.24808(19) 0.26238(7) 0.84144(13) 0.0184(4) Uani 1 1 d . . . . .
C1 C 0.2850(2) 0.31372(9) 0.81895(15) 0.0173(4) Uani 1 1 d . . . . .
C2 C 0.2773(3) 0.34741(10) 0.97598(17) 0.0253(5) Uani 1 1 d . . . . .
H2A H 0.184582 0.359627 0.971972 0.030 Uiso 1 1 calc R U . . .
H2B H 0.338757 0.371549 1.022481 0.030 Uiso 1 1 calc R U . . .
C3 C 0.2947(3) 0.28637(10) 1.00679(17) 0.0266(5) Uani 1 1 d . . . . .
H3A H 0.390263 0.275615 1.020964 0.032 Uiso 1 1 calc R U . . .
H3B H 0.263843 0.281030 1.063542 0.032 Uiso 1 1 calc R U . . .
C4 C 0.2134(3) 0.24992(9) 0.92933(16) 0.0235(5) Uani 1 1 d . . . . .
H4A H 0.231030 0.209486 0.945395 0.028 Uiso 1 1 calc R U . . .
H4B H 0.117030 0.257148 0.921484 0.028 Uiso 1 1 calc R U . . .
C5 C 0.3665(2) 0.40851(9) 0.87230(15) 0.0199(4) Uani 1 1 d . . . . .
C6 C 0.2881(3) 0.45776(9) 0.85772(16) 0.0228(5) Uani 1 1 d . . . . .
C7 C 0.3540(3) 0.50946(10) 0.85744(17) 0.0284(5) Uani 1 1 d . . . . .
H7 H 0.303171 0.543439 0.847728 0.034 Uiso 1 1 calc R U . . .
C8 C 0.4899(3) 0.51247(10) 0.87078(18) 0.0310(6) Uani 1 1 d . . . . .
H8 H 0.532115 0.548165 0.870774 0.037 Uiso 1 1 calc R U . . .
C9 C 0.5655(3) 0.46324(10) 0.88428(18) 0.0278(5) Uani 1 1 d . . . . .
H9 H 0.659463 0.465521 0.892665 0.033 Uiso 1 1 calc R U . . .
C10 C 0.5059(2) 0.41045(9) 0.88573(16) 0.0226(5) Uani 1 1 d . . . . .
C11 C 0.1383(3) 0.45757(10) 0.84517(17) 0.0268(5) Uani 1 1 d . . . . .
H11 H 0.105301 0.417776 0.833340 0.032 Uiso 1 1 calc R U . . .
C12 C 0.0652(3) 0.49437(11) 0.76237(19) 0.0358(6) Uani 1 1 d . . . . .
H12A H 0.093081 0.533910 0.774313 0.054 Uiso 1 1 calc R U . . .
H12B H -0.031519 0.491427 0.753969 0.054 Uiso 1 1 calc R U . . .
H12C H 0.087569 0.481214 0.706060 0.054 Uiso 1 1 calc R U . . .
C13 C 0.1028(3) 0.47925(12) 0.93269(19) 0.0365(6) Uani 1 1 d . . . . .
H13A H 0.146674 0.455487 0.985773 0.055 Uiso 1 1 calc R U . . .
H13B H 0.005700 0.477648 0.923323 0.055 Uiso 1 1 calc R U . . .
H13C H 0.133415 0.518451 0.944792 0.055 Uiso 1 1 calc R U . . .
C14 C 0.5927(3) 0.35770(10) 0.90657(18) 0.0264(5) Uani 1 1 d . . . . .
H14 H 0.536696 0.324907 0.876710 0.032 Uiso 1 1 calc R U . . .
C15 C 0.6367(3) 0.34632(11) 1.0113(2) 0.0347(6) Uani 1 1 d . . . . .
H15A H 0.679831 0.309137 1.022663 0.052 Uiso 1 1 calc R U . . .
H15B H 0.558262 0.346901 1.036283 0.052 Uiso 1 1 calc R U . . .
H15C H 0.699942 0.375634 1.041841 0.052 Uiso 1 1 calc R U . . .
C16 C 0.7149(3) 0.36000(12) 0.8677(2) 0.0393(7) Uani 1 1 d . . . . .
H16A H 0.779334 0.387417 0.903183 0.059 Uiso 1 1 calc R U . . .
H16B H 0.687109 0.371582 0.802390 0.059 Uiso 1 1 calc R U . . .
H16C H 0.756490 0.322488 0.872491 0.059 Uiso 1 1 calc R U . . .
C17 C 0.2492(2) 0.21285(9) 0.78399(16) 0.0196(4) Uani 1 1 d . . . . .
C18 C 0.3660(2) 0.17955(9) 0.80344(16) 0.0215(5) Uani 1 1 d . . . . .
C19 C 0.3620(3) 0.12829(10) 0.75648(17) 0.0264(5) Uani 1 1 d . . . . .
H19 H 0.440497 0.105707 0.767476 0.032 Uiso 1 1 calc R U . . .
C20 C 0.2464(3) 0.10974(10) 0.69438(17) 0.0292(6) Uani 1 1 d . . . . .
H20 H 0.245075 0.074260 0.664191 0.035 Uiso 1 1 calc R U . . .
C21 C 0.1327(3) 0.14281(10) 0.67616(17) 0.0281(5) Uani 1 1 d . . . . .
H21 H 0.053941 0.129943 0.632601 0.034 Uiso 1 1 calc R U . . .
C22 C 0.1310(2) 0.19508(10) 0.72068(16) 0.0232(5) Uani 1 1 d . . . . .
C23 C 0.4922(2) 0.19500(9) 0.87822(18) 0.0245(5) Uani 1 1 d . . . . .
H23 H 0.483713 0.235193 0.896932 0.029 Uiso 1 1 calc R U . . .
C24 C 0.6196(3) 0.19003(12) 0.8450(2) 0.0355(6) Uani 1 1 d . . . . .
H24A H 0.696543 0.202836 0.894363 0.053 Uiso 1 1 calc R U . . .
H24B H 0.610925 0.213609 0.789783 0.053 Uiso 1 1 calc R U . . .
H24C H 0.632787 0.150469 0.829777 0.053 Uiso 1 1 calc R U . . .
C25 C 0.5063(3) 0.15741(11) 0.96438(18) 0.0298(5) Uani 1 1 d . . . . .
H25A H 0.424660 0.159963 0.985435 0.045 Uiso 1 1 calc R U . . .
H25B H 0.582812 0.170282 1.014017 0.045 Uiso 1 1 calc R U . . .
H25C H 0.520578 0.118048 0.948580 0.045 Uiso 1 1 calc R U . . .
C26 C 0.0029(3) 0.22950(11) 0.69876(18) 0.0278(5) Uani 1 1 d . . . . .
H26 H 0.022707 0.266593 0.731819 0.033 Uiso 1 1 calc R U . . .
C27 C -0.1060(3) 0.19953(14) 0.7339(2) 0.0398(7) Uani 1 1 d . . . . .
H27A H -0.187444 0.222616 0.719084 0.060 Uiso 1 1 calc R U . . .
H27B H -0.074695 0.194359 0.801246 0.060 Uiso 1 1 calc R U . . .
H27C H -0.125353 0.162510 0.703693 0.060 Uiso 1 1 calc R U . . .
C28 C -0.0450(3) 0.24157(12) 0.59420(19) 0.0343(6) Uani 1 1 d . . . . .
H28A H -0.063690 0.205730 0.560200 0.051 Uiso 1 1 calc R U . . .
H28B H 0.024813 0.262162 0.574377 0.051 Uiso 1 1 calc R U . . .
H28C H -0.126515 0.264534 0.581290 0.051 Uiso 1 1 calc R U . . .
C29 C -0.1473(3) 0.38605(14) 0.6425(2) 0.0397(7) Uani 1 1 d . . . . .
H29A H -0.184289 0.348347 0.647413 0.060 Uiso 1 1 calc R U . . .
H29B H -0.207644 0.406931 0.591636 0.060 Uiso 1 1 calc R U . . .
H29C H -0.137882 0.406633 0.700837 0.060 Uiso 1 1 calc R U . . .
C30 C -0.0124(3) 0.38030(11) 0.62339(18) 0.0280(5) Uani 1 1 d . . . . .
C31 C 0.0030(3) 0.39607(11) 0.53703(18) 0.0315(6) Uani 1 1 d . . . . .
H31 H -0.073047 0.411669 0.493997 0.038 Uiso 1 1 calc R U . . .
C32 C 0.1200(3) 0.39108(10) 0.50770(17) 0.0260(5) Uani 1 1 d . . . . .
C33 C 0.1222(3) 0.41506(12) 0.41439(18) 0.0354(6) Uani 1 1 d . . . . .
H33A H 0.161288 0.453103 0.422715 0.053 Uiso 1 1 calc R U . . .
H33B H 0.030706 0.417114 0.374381 0.053 Uiso 1 1 calc R U . . .
H33C H 0.176072 0.390533 0.385537 0.053 Uiso 1 1 calc R U . . .
C34 C 0.4319(3) 0.31064(10) 0.68718(16) 0.0233(5) Uani 1 1 d . . . . .
Cl1 Cl 0.30909(7) 0.51966(3) 0.60187(5) 0.03787(15) Uani 1 1 d . . . . .
Cl2 Cl 0.59261(7) 0.49187(3) 0.63852(6) 0.04207(17) Uani 1 1 d . . . . .
C35 C 0.4307(3) 0.46533(10) 0.6280(2) 0.0346(6) Uani 1 1 d . . . . .
H35A H 0.427782 0.446741 0.686815 0.042 Uiso 1 1 calc R U . . .
H35B H 0.409497 0.436442 0.578207 0.042 Uiso 1 1 calc R U . . .

loop_
_atom_site_aniso_label
_atom_site_aniso_U_11
_atom_site_aniso_U_22
_atom_site_aniso_U_33
_atom_site_aniso_U_23
_atom_site_aniso_U_13
_atom_site_aniso_U_12
Rh1 0.01642(9) 0.01865(8) 0.01478(9) 0.00145(6) 0.00578(6) 0.00330(6)
O1 0.0198(9) 0.0323(8) 0.0212(8) 0.0008(7) 0.0062(7) 0.0061(7)
O2 0.0257(9) 0.0252(8) 0.0169(8) 0.0042(6) 0.0070(7) 0.0072(7)
O3 0.0261(10) 0.0523(11) 0.0298(10) 0.0073(8) 0.0131(8) 0.0167(8)
N1 0.0236(10) 0.0193(8) 0.0145(9) 0.0008(7) 0.0071(8) 0.0029(7)
N2 0.0192(10) 0.0198(8) 0.0180(9) 0.0004(7) 0.0079(8) -0.0004(7)
C1 0.0124(10) 0.0212(10) 0.0192(11) 0.0017(8) 0.0060(8) 0.0043(8)
C2 0.0321(14) 0.0258(11) 0.0203(12) 0.0007(9) 0.0108(10) 0.0008(10)
C3 0.0339(14) 0.0282(12) 0.0199(12) 0.0038(9) 0.0108(11) 0.0023(10)
C4 0.0295(13) 0.0248(11) 0.0200(12) 0.0025(9) 0.0130(10) 0.0000(9)
C5 0.0262(13) 0.0194(10) 0.0157(11) 0.0001(8) 0.0079(9) 0.0001(9)
C6 0.0324(14) 0.0232(11) 0.0138(11) 0.0001(8) 0.0081(10) 0.0055(9)
C7 0.0439(16) 0.0191(10) 0.0238(12) 0.0008(9) 0.0117(11) 0.0054(10)
C8 0.0481(17) 0.0208(11) 0.0261(13) -0.0003(9) 0.0132(12) -0.0062(11)
C9 0.0313(14) 0.0276(12) 0.0259(13) -0.0017(9) 0.0099(11) -0.0054(10)
C10 0.0269(13) 0.0229(10) 0.0185(11) -0.0018(8) 0.0068(10) -0.0008(9)
C11 0.0305(14) 0.0278(11) 0.0240(13) 0.0012(9) 0.0104(11) 0.0087(10)
C12 0.0410(17) 0.0334(13) 0.0319(14) 0.0053(11) 0.0078(12) 0.0163(12)
C13 0.0423(17) 0.0400(14) 0.0305(15) -0.0011(11) 0.0155(13) 0.0147(12)
C14 0.0235(13) 0.0232(11) 0.0327(14) -0.0029(9) 0.0078(11) 0.0011(9)
C15 0.0311(15) 0.0340(13) 0.0347(15) 0.0029(11) 0.0010(12) 0.0086(11)
C16 0.0297(15) 0.0383(14) 0.0535(19) -0.0098(13) 0.0176(14) -0.0008(12)
C17 0.0210(12) 0.0207(10) 0.0194(11) 0.0005(8) 0.0094(9) -0.0026(8)
C18 0.0260(13) 0.0207(10) 0.0218(12) 0.0035(8) 0.0132(10) 0.0002(9)
C19 0.0335(14) 0.0223(11) 0.0270(13) 0.0019(9) 0.0146(11) 0.0031(10)
C20 0.0438(16) 0.0230(11) 0.0243(13) -0.0031(9) 0.0151(12) -0.0040(10)
C21 0.0328(14) 0.0317(12) 0.0204(12) -0.0024(9) 0.0078(11) -0.0096(10)
C22 0.0253(13) 0.0267(11) 0.0201(12) 0.0012(9) 0.0103(10) -0.0050(9)
C23 0.0222(12) 0.0213(11) 0.0308(13) 0.0009(9) 0.0083(10) 0.0024(9)
C24 0.0244(14) 0.0376(14) 0.0469(17) 0.0117(12) 0.0140(13) 0.0057(11)
C25 0.0279(14) 0.0367(13) 0.0241(13) -0.0001(10) 0.0058(11) 0.0030(11)
C26 0.0214(13) 0.0370(13) 0.0248(13) -0.0023(10) 0.0056(10) -0.0043(10)
C27 0.0250(15) 0.0569(18) 0.0396(17) 0.0032(13) 0.0120(13) -0.0066(13)
C28 0.0278(14) 0.0434(14) 0.0274(14) 0.0004(11) -0.0002(11) -0.0034(11)
C29 0.0240(15) 0.0590(18) 0.0354(16) -0.0021(13) 0.0067(12) 0.0130(13)
C30 0.0229(13) 0.0336(12) 0.0263(13) -0.0013(10) 0.0045(11) 0.0091(10)
C31 0.0273(14) 0.0411(14) 0.0230(13) 0.0032(10) 0.0012(11) 0.0154(11)
C32 0.0330(14) 0.0251(11) 0.0183(12) 0.0011(9) 0.0038(10) 0.0088(10)
C33 0.0453(17) 0.0371(14) 0.0225(13) 0.0078(10) 0.0068(12) 0.0143(12)
C34 0.0288(14) 0.0279(11) 0.0134(11) 0.0038(8) 0.0060(9) 0.0026(10)
Cl1 0.0395(4) 0.0362(3) 0.0413(4) 0.0075(3) 0.0165(3) 0.0097(3)
Cl2 0.0377(4) 0.0361(3) 0.0566(5) -0.0043(3) 0.0199(3) 0.0036(3)
C35 0.0388(16) 0.0223(11) 0.0425(16) 0.0023(10) 0.0104(13) 0.0018(11)

loop_
_atom_type_symbol
_atom_type_description
_atom_type_scat_dispersion_real
_atom_type_scat_dispersion_imag
_atom_type_scat_source
C C 0.0181 0.0091 'International Tables Vol C Tables 4.2.6.8 and 6.1.1.4'
H H 0.0000 0.0000 'International Tables Vol C Tables 4.2.6.8 and 6.1.1.4'
Cl Cl 0.3639 0.7018 'International Tables Vol C Tables 4.2.6.8 and 6.1.1.4'
N N 0.0311 0.0180 'International Tables Vol C Tables 4.2.6.8 and 6.1.1.4'
O O 0.0492 0.0322 'International Tables Vol C Tables 4.2.6.8 and 6.1.1.4'
Rh Rh 0.0927 3.6045 'International Tables Vol C Tables 4.2.6.8 and 6.1.1.4'

loop_
_exptl_crystal_face_index_h
_exptl_crystal_face_index_k
_exptl_crystal_face_index_l
_exptl_crystal_face_perp_dist
2 1 -10 0.3177
-2 -1 10 0.3937
6 8 0 0.0220
-6 -8 0 0.0220
-1 15 -1 0.0132
1 -15 1 0.0132

loop_
_geom_angle_atom_site_label_1
_geom_angle_atom_site_label_2
_geom_angle_atom_site_label_3
_geom_angle
_geom_angle_site_symmetry_1
_geom_angle_site_symmetry_3
_geom_angle_publ_flag
O1 Rh1 O2 88.20(6) . . ?
C1 Rh1 O1 83.32(8) . . ?
C1 Rh1 O2 171.18(7) . . ?
C34 Rh1 O1 175.40(9) . . ?
C34 Rh1 O2 94.04(8) . . ?
C34 Rh1 C1 94.59(9) . . ?
C30 O1 Rh1 127.13(16) . . ?
C32 O2 Rh1 126.63(15) . . ?
C1 N1 C2 123.49(19) . . ?
C1 N1 C5 121.63(18) . . ?
C5 N1 C2 114.72(17) . . ?
C1 N2 C4 123.67(18) . . ?
C1 N2 C17 122.23(18) . . ?
C17 N2 C4 113.92(17) . . ?
N1 C1 Rh1 117.90(15) . . ?
N2 C1 Rh1 122.68(16) . . ?
N2 C1 N1 117.83(19) . . ?
N1 C2 H2A 109.5 . . ?
N1 C2 H2B 109.5 . . ?
N1 C2 C3 110.94(18) . . ?
H2A C2 H2B 108.0 . . ?
C3 C2 H2A 109.5 . . ?
C3 C2 H2B 109.5 . . ?
C2 C3 H3A 110.0 . . ?
C2 C3 H3B 110.0 . . ?
H3A C3 H3B 108.4 . . ?
C4 C3 C2 108.3(2) . . ?
C4 C3 H3A 110.0 . . ?
C4 C3 H3B 110.0 . . ?
N2 C4 C3 110.48(19) . . ?
N2 C4 H4A 109.6 . . ?
N2 C4 H4B 109.6 . . ?
C3 C4 H4A 109.6 . . ?
C3 C4 H4B 109.6 . . ?
H4A C4 H4B 108.1 . . ?
C6 C5 N1 119.3(2) . . ?
C6 C5 C10 121.8(2) . . ?
C10 C5 N1 118.6(2) . . ?
C5 C6 C11 123.4(2) . . ?
C7 C6 C5 117.4(2) . . ?
C7 C6 C11 119.2(2) . . ?
C6 C7 H7 119.1 . . ?
C8 C7 C6 121.9(2) . . ?
C8 C7 H7 119.1 . . ?
C7 C8 H8 120.1 . . ?
C7 C8 C9 119.8(2) . . ?
C9 C8 H8 120.1 . . ?
C8 C9 H9 119.5 . . ?
C8 C9 C10 121.0(2) . . ?
C10 C9 H9 119.5 . . ?
C5 C10 C14 122.2(2) . . ?
C9 C10 C5 118.1(2) . . ?
C9 C10 C14 119.6(2) . . ?
C6 C11 H11 108.4 . . ?
C6 C11 C12 111.7(2) . . ?
C6 C11 C13 111.2(2) . . ?
C12 C11 H11 108.4 . . ?
C13 C11 H11 108.4 . . ?
C13 C11 C12 108.6(2) . . ?
C11 C12 H12A 109.5 . . ?
C11 C12 H12B 109.5 . . ?
C11 C12 H12C 109.5 . . ?
H12A C12 H12B 109.5 . . ?
H12A C12 H12C 109.5 . . ?
H12B C12 H12C 109.5 . . ?
C11 C13 H13A 109.5 . . ?
C11 C13 H13B 109.5 . . ?
C11 C13 H13C 109.5 . . ?
H13A C13 H13B 109.5 . . ?
H13A C13 H13C 109.5 . . ?
H13B C13 H13C 109.5 . . ?
C10 C14 H14 107.5 . . ?
C10 C14 C15 110.7(2) . . ?
C10 C14 C16 113.5(2) . . ?
C15 C14 H14 107.5 . . ?
C16 C14 H14 107.5 . . ?
C16 C14 C15 110.0(2) . . ?
C14 C15 H15A 109.5 . . ?
C14 C15 H15B 109.5 . . ?
C14 C15 H15C 109.5 . . ?
H15A C15 H15B 109.5 . . ?
H15A C15 H15C 109.5 . . ?
H15B C15 H15C 109.5 . . ?
C14 C16 H16A 109.5 . . ?
C14 C16 H16B 109.5 . . ?
C14 C16 H16C 109.5 . . ?
H16A C16 H16B 109.5 . . ?
H16A C16 H16C 109.5 . . ?
H16B C16 H16C 109.5 . . ?
C18 C17 N2 117.9(2) . . ?
C22 C17 N2 119.9(2) . . ?
C22 C17 C18 121.6(2) . . ?
C17 C18 C23 122.9(2) . . ?
C19 C18 C17 118.1(2) . . ?
C19 C18 C23 118.8(2) . . ?
C18 C19 H19 119.4 . . ?
C20 C19 C18 121.3(2) . . ?
C20 C19 H19 119.4 . . ?
C19 C20 H20 120.1 . . ?
C19 C20 C21 119.9(2) . . ?
C21 C20 H20 120.1 . . ?
C20 C21 H21 119.3 . . ?
C20 C21 C22 121.4(2) . . ?
C22 C21 H21 119.3 . . ?
C17 C22 C21 117.7(2) . . ?
C17 C22 C26 123.0(2) . . ?
C21 C22 C26 119.2(2) . . ?
C18 C23 H23 108.1 . . ?
C18 C23 C24 113.0(2) . . ?
C18 C23 C25 110.41(19) . . ?
C24 C23 H23 108.1 . . ?
C24 C23 C25 109.0(2) . . ?
C25 C23 H23 108.1 . . ?
C23 C24 H24A 109.5 . . ?
C23 C24 H24B 109.5 . . ?
C23 C24 H24C 109.5 . . ?
H24A C24 H24B 109.5 . . ?
H24A C24 H24C 109.5 . . ?
H24B C24 H24C 109.5 . . ?
C23 C25 H25A 109.5 . . ?
C23 C25 H25B 109.5 . . ?
C23 C25 H25C 109.5 . . ?
H25A C25 H25B 109.5 . . ?
H25A C25 H25C 109.5 . . ?
H25B C25 H25C 109.5 . . ?
C22 C26 H26 108.0 . . ?
C22 C26 C27 111.1(2) . . ?
C22 C26 C28 110.4(2) . . ?
C27 C26 H26 108.0 . . ?
C28 C26 H26 108.0 . . ?
C28 C26 C27 111.3(2) . . ?
C26 C27 H27A 109.5 . . ?
C26 C27 H27B 109.5 . . ?
C26 C27 H27C 109.5 . . ?
H27A C27 H27B 109.5 . . ?
H27A C27 H27C 109.5 . . ?
H27B C27 H27C 109.5 . . ?
C26 C28 H28A 109.5 . . ?
C26 C28 H28B 109.5 . . ?
C26 C28 H28C 109.5 . . ?
H28A C28 H28B 109.5 . . ?
H28A C28 H28C 109.5 . . ?
H28B C28 H28C 109.5 . . ?
H29A C29 H29B 109.5 . . ?
H29A C29 H29C 109.5 . . ?
H29B C29 H29C 109.5 . . ?
C30 C29 H29A 109.5 . . ?
C30 C29 H29B 109.5 . . ?
C30 C29 H29C 109.5 . . ?
O1 C30 C29 115.0(2) . . ?
O1 C30 C31 125.6(2) . . ?
C31 C30 C29 119.4(2) . . ?
C30 C31 H31 117.0 . . ?
C30 C31 C32 126.0(2) . . ?
C32 C31 H31 117.0 . . ?
O2 C32 C31 125.9(2) . . ?
O2 C32 C33 115.3(2) . . ?
C31 C32 C33 118.9(2) . . ?
C32 C33 H33A 109.5 . . ?
C32 C33 H33B 109.5 . . ?
C32 C33 H33C 109.5 . . ?
H33A C33 H33B 109.5 . . ?
H33A C33 H33C 109.5 . . ?
H33B C33 H33C 109.5 . . ?
O3 C34 Rh1 177.9(2) . . ?
Cl1 C35 H35A 109.3 . . ?
Cl1 C35 H35B 109.3 . . ?
Cl2 C35 Cl1 111.64(14) . . ?
Cl2 C35 H35A 109.3 . . ?
Cl2 C35 H35B 109.3 . . ?
H35A C35 H35B 108.0 . . ?

loop_
_geom_bond_atom_site_label_1
_geom_bond_atom_site_label_2
_geom_bond_distance
_geom_bond_site_symmetry_2
_geom_bond_publ_flag
Rh1 O1 2.0585(16) . ?
Rh1 O2 2.0806(15) . ?
Rh1 C1 1.997(2) . ?
Rh1 C34 1.796(2) . ?
O1 C30 1.279(3) . ?
O2 C32 1.270(3) . ?
O3 C34 1.162(3) . ?
N1 C1 1.355(3) . ?
N1 C2 1.480(3) . ?
N1 C5 1.451(3) . ?
N2 C1 1.341(3) . ?
N2 C4 1.479(3) . ?
N2 C17 1.453(3) . ?
C2 H2A 0.9900 . ?
C2 H2B 0.9900 . ?
C2 C3 1.510(3) . ?
C3 H3A 0.9900 . ?
C3 H3B 0.9900 . ?
C3 C4 1.508(3) . ?
C4 H4A 0.9900 . ?
C4 H4B 0.9900 . ?
C5 C6 1.403(3) . ?
C5 C10 1.406(3) . ?
C6 C7 1.400(3) . ?
C6 C11 1.514(4) . ?
C7 H7 0.9500 . ?
C7 C8 1.372(4) . ?
C8 H8 0.9500 . ?
C8 C9 1.387(4) . ?
C9 H9 0.9500 . ?
C9 C10 1.395(3) . ?
C10 C14 1.521(3) . ?
C11 H11 1.0000 . ?
C11 C12 1.538(3) . ?
C11 C13 1.536(3) . ?
C12 H12A 0.9800 . ?
C12 H12B 0.9800 . ?
C12 H12C 0.9800 . ?
C13 H13A 0.9800 . ?
C13 H13B 0.9800 . ?
C13 H13C 0.9800 . ?
C14 H14 1.0000 . ?
C14 C15 1.533(4) . ?
C14 C16 1.527(4) . ?
C15 H15A 0.9800 . ?
C15 H15B 0.9800 . ?
C15 H15C 0.9800 . ?
C16 H16A 0.9800 . ?
C16 H16B 0.9800 . ?
C16 H16C 0.9800 . ?
C17 C18 1.408(3) . ?
C17 C22 1.400(3) . ?
C18 C19 1.395(3) . ?
C18 C23 1.524(4) . ?
C19 H19 0.9500 . ?
C19 C20 1.379(4) . ?
C20 H20 0.9500 . ?
C20 C21 1.380(4) . ?
C21 H21 0.9500 . ?
C21 C22 1.405(3) . ?
C22 C26 1.518(4) . ?
C23 H23 1.0000 . ?
C23 C24 1.533(3) . ?
C23 C25 1.538(3) . ?
C24 H24A 0.9800 . ?
C24 H24B 0.9800 . ?
C24 H24C 0.9800 . ?
C25 H25A 0.9800 . ?
C25 H25B 0.9800 . ?
C25 H25C 0.9800 . ?
C26 H26 1.0000 . ?
C26 C27 1.538(3) . ?
C26 C28 1.535(4) . ?
C27 H27A 0.9800 . ?
C27 H27B 0.9800 . ?
C27 H27C 0.9800 . ?
C28 H28A 0.9800 . ?
C28 H28B 0.9800 . ?
C28 H28C 0.9800 . ?
C29 H29A 0.9800 . ?
C29 H29B 0.9800 . ?
C29 H29C 0.9800 . ?
C29 C30 1.506(4) . ?
C30 C31 1.391(4) . ?
C31 H31 0.9500 . ?
C31 C32 1.400(4) . ?
C32 C33 1.510(3) . ?
C33 H33A 0.9800 . ?
C33 H33B 0.9800 . ?
C33 H33C 0.9800 . ?
Cl1 C35 1.769(3) . ?
Cl2 C35 1.760(3) . ?
C35 H35A 0.9900 . ?
C35 H35B 0.9900 . ?

loop_
_geom_torsion_atom_site_label_1
_geom_torsion_atom_site_label_2
_geom_torsion_atom_site_label_3
_geom_torsion_atom_site_label_4
_geom_torsion
_geom_torsion_site_symmetry_1
_geom_torsion_site_symmetry_2
_geom_torsion_site_symmetry_3
_geom_torsion_site_symmetry_4
_geom_torsion_publ_flag
Rh1 O1 C30 C29 171.78(18) . . . . ?
Rh1 O1 C30 C31 -8.1(4) . . . . ?
Rh1 O2 C32 C31 -5.0(4) . . . . ?
Rh1 O2 C32 C33 174.31(16) . . . . ?
O1 C30 C31 C32 2.6(5) . . . . ?
N1 C2 C3 C4 -51.9(3) . . . . ?
N1 C5 C6 C7 172.5(2) . . . . ?
N1 C5 C6 C11 -5.8(3) . . . . ?
N1 C5 C10 C9 -172.8(2) . . . . ?
N1 C5 C10 C14 3.9(3) . . . . ?
N2 C17 C18 C19 172.12(19) . . . . ?
N2 C17 C18 C23 -3.2(3) . . . . ?
N2 C17 C22 C21 -171.3(2) . . . . ?
N2 C17 C22 C26 8.5(3) . . . . ?
C1 N1 C2 C3 29.5(3) . . . . ?
C1 N1 C5 C6 109.9(2) . . . . ?
C1 N1 C5 C10 -77.1(3) . . . . ?
C1 N2 C4 C3 -32.6(3) . . . . ?
C1 N2 C17 C18 91.6(3) . . . . ?
C1 N2 C17 C22 -97.2(3) . . . . ?
C2 N1 C1 Rh1 160.41(17) . . . . ?
C2 N1 C1 N2 -5.6(3) . . . . ?
C2 N1 C5 C6 -74.7(3) . . . . ?
C2 N1 C5 C10 98.4(2) . . . . ?
C2 C3 C4 N2 53.2(3) . . . . ?
C4 N2 C1 Rh1 -158.03(17) . . . . ?
C4 N2 C1 N1 7.3(3) . . . . ?
C4 N2 C17 C18 -83.8(2) . . . . ?
C4 N2 C17 C22 87.4(3) . . . . ?
C5 N1 C1 Rh1 -24.5(3) . . . . ?
C5 N1 C1 N2 169.5(2) . . . . ?
C5 N1 C2 C3 -145.9(2) . . . . ?
C5 C6 C7 C8 0.0(4) . . . . ?
C5 C6 C11 C12 -133.3(2) . . . . ?
C5 C6 C11 C13 105.2(3) . . . . ?
C5 C10 C14 C15 -87.8(3) . . . . ?
C5 C10 C14 C16 148.0(2) . . . . ?
C6 C5 C10 C9 0.0(3) . . . . ?
C6 C5 C10 C14 176.8(2) . . . . ?
C6 C7 C8 C9 0.5(4) . . . . ?
C7 C6 C11 C12 48.4(3) . . . . ?
C7 C6 C11 C13 -73.0(3) . . . . ?
C7 C8 C9 C10 -0.8(4) . . . . ?
C8 C9 C10 C5 0.5(4) . . . . ?
C8 C9 C10 C14 -176.3(2) . . . . ?
C9 C10 C14 C15 88.9(3) . . . . ?
C9 C10 C14 C16 -35.3(3) . . . . ?
C10 C5 C6 C7 -0.3(3) . . . . ?
C10 C5 C6 C11 -178.6(2) . . . . ?
C11 C6 C7 C8 178.3(2) . . . . ?
C17 N2 C1 Rh1 27.0(3) . . . . ?
C17 N2 C1 N1 -167.7(2) . . . . ?
C17 N2 C4 C3 142.7(2) . . . . ?
C17 C18 C19 C20 -1.6(3) . . . . ?
C17 C18 C23 C24 -133.4(2) . . . . ?
C17 C18 C23 C25 104.2(2) . . . . ?
C17 C22 C26 C27 -112.7(3) . . . . ?
C17 C22 C26 C28 123.3(2) . . . . ?
C18 C17 C22 C21 -0.5(3) . . . . ?
C18 C17 C22 C26 179.3(2) . . . . ?
C18 C19 C20 C21 1.6(4) . . . . ?
C19 C18 C23 C24 51.3(3) . . . . ?
C19 C18 C23 C25 -71.2(3) . . . . ?
C19 C20 C21 C22 -0.9(4) . . . . ?
C20 C21 C22 C17 0.4(3) . . . . ?
C20 C21 C22 C26 -179.4(2) . . . . ?
C21 C22 C26 C27 67.1(3) . . . . ?
C21 C22 C26 C28 -56.9(3) . . . . ?
C22 C17 C18 C19 1.1(3) . . . . ?
C22 C17 C18 C23 -174.3(2) . . . . ?
C23 C18 C19 C20 173.9(2) . . . . ?
C29 C30 C31 C32 -177.2(3) . . . . ?
C30 C31 C32 O2 4.6(5) . . . . ?
C30 C31 C32 C33 -174.7(3) . . . . ?

loop_
_exptl_oxdiff_crystal_face_indexfrac_h
_exptl_oxdiff_crystal_face_indexfrac_k
_exptl_oxdiff_crystal_face_indexfrac_l
_exptl_oxdiff_crystal_face_x
_exptl_oxdiff_crystal_face_y
_exptl_oxdiff_crystal_face_z
2.2791 1.3526 -9.6259 -0.1830 -0.7620 0.6211
-2.1318 -1.4655 9.6345 0.1795 0.7472 -0.6398
5.6877 7.6006 -0.2923 -0.8297 -0.3449 -0.4389
-5.6877 -7.6006 0.2923 0.8297 0.3449 0.4389
-1.2125 14.8900 -1.0195 -0.7794 0.3718 0.5042
1.2125 -14.8900 1.0195 0.7794 -0.3718 -0.5042
